data_1548608
loop_
_publ_author_name
'Jia, Jiru'
'Yu, Aimin'
'Ma, Shanshan'
'Zhang, Youquan'
'Li, Ke'
'Meng, Xiangtai'

_publ_section_title
;
 Solvent-Controlled Switchable Domino Reactions of MBH Carbonate:
 Synthesis of Benzothiophene Fused \a-Pyran, 2,3-Dihydrooxepine, and
 Oxatricyclodecene Derivatives.
;
_journal_issue 22
_journal_name_full 'Organic letters'
_journal_page_first 6084
_journal_page_last 6087
_journal_paper_doi 10.1021/acs.orglett.7b02916
_journal_volume 19
_journal_year 2017
_chemical_formula_moiety 'C24 H25 F O7 S'
_chemical_formula_sum 'C24 H25 F O7 S'
_chemical_formula_weight 476.50
_space_group_crystal_system triclinic
_space_group_IT_number 2
_space_group_name_Hall '-P 1'
_space_group_name_H-M_alt 'P -1'
_symmetry_space_group_name_Hall '-P 1'
_symmetry_space_group_name_H-M 'P -1'
_atom_sites_solution_hydrogens mixed
_atom_sites_solution_primary direct
_audit_creation_date 2017-09-11
_audit_creation_method
;
Olex2 1.2
(compiled 2016.11.07 svn.r3352 for OlexSys, GUI svn.r5261)
;
_cell_angle_alpha 97.178(9)
_cell_angle_beta 95.839(9)
_cell_angle_gamma 100.355(8)
_cell_formula_units_Z 2
_cell_length_a 7.7157(8)
_cell_length_b 11.4525(10)
_cell_length_c 13.9009(16)
_cell_measurement_reflns_used 1845
_cell_measurement_temperature 293(2)
_cell_measurement_theta_max 30.2090
_cell_measurement_theta_min 2.8430
_cell_volume 1189.1(2)
_computing_cell_refinement 'CrysAlisPro 1.171.39.7e (Rigaku OD, 2015)'
_computing_data_collection 'CrysAlisPro 1.171.39.7e (Rigaku OD, 2015)'
_computing_data_reduction 'CrysAlisPro 1.171.39.7e (Rigaku OD, 2015)'
_computing_molecular_graphics 'Olex2 (Dolomanov et al., 2009)'
_computing_publication_material 'Olex2 (Dolomanov et al., 2009)'
_computing_structure_refinement 'ShelXL (Sheldrick, 2015)'
_computing_structure_solution 'ShelXT (Sheldrick, 2015)'
_diffrn_ambient_temperature 293(2)
_diffrn_detector 'CCD plate'
_diffrn_measured_fraction_theta_full 0.999
_diffrn_measured_fraction_theta_max 0.999
_diffrn_measurement_details
;
List of Runs (angles in degrees, time in seconds):

  # Type    Start    End  Width  t~exp~   \w     \q     \k     \f   Frames
--------------------------------------------------------------------------
  1  \w    -75.00 120.00   1.00    8.00    --   30.00  54.00 240.00  195
  2  \w    -75.00  30.00   1.00    8.00    --   30.00  54.00   0.00  105
;
_diffrn_measurement_device 'abstract diffractometer'
_diffrn_measurement_device_type 'dtrek-CrysAlisPro-abstract goniometer imported rigaku-d*trek images'
_diffrn_measurement_method '\w scans'
_diffrn_orient_matrix_type 'CrysAlisPro convention (1999,Acta A55,543-557)'
_diffrn_orient_matrix_UB_11 -0.0375953000
_diffrn_orient_matrix_UB_12 0.0015471000
_diffrn_orient_matrix_UB_13 0.0445210000
_diffrn_orient_matrix_UB_21 -0.0809851000
_diffrn_orient_matrix_UB_22 -0.0349134000
_diffrn_orient_matrix_UB_23 -0.0251128000
_diffrn_orient_matrix_UB_31 0.0300813000
_diffrn_orient_matrix_UB_32 -0.0531915000
_diffrn_orient_matrix_UB_33 0.0086981000
_diffrn_radiation_monochromator graphite
_diffrn_radiation_probe x-ray
_diffrn_radiation_type MoK\a
_diffrn_radiation_wavelength 0.71073
_diffrn_reflns_av_R_equivalents 0.0325
_diffrn_reflns_av_unetI/netI 0.0650
_diffrn_reflns_Laue_measured_fraction_full 0.999
_diffrn_reflns_Laue_measured_fraction_max 0.999
_diffrn_reflns_limit_h_max 5
_diffrn_reflns_limit_h_min -9
_diffrn_reflns_limit_k_max 13
_diffrn_reflns_limit_k_min -13
_diffrn_reflns_limit_l_max 14
_diffrn_reflns_limit_l_min -16
_diffrn_reflns_number 5758
_diffrn_reflns_point_group_measured_fraction_full 0.999
_diffrn_reflns_point_group_measured_fraction_max 0.999
_diffrn_reflns_theta_full 25.006
_diffrn_reflns_theta_max 25.006
_diffrn_reflns_theta_min 1.827
_diffrn_source 'fine-focus sealed X-ray tube'
_diffrn_source_type 'Enhance (Mo) X-ray Source'
_exptl_absorpt_coefficient_mu 0.185
_exptl_absorpt_correction_T_max 1.00000
_exptl_absorpt_correction_T_min 0.69567
_exptl_absorpt_correction_type multi-scan
_exptl_absorpt_process_details
;
CrysAlisPro 1.171.39.7e (Rigaku Oxford Diffraction, 2015)
Empirical absorption correction using spherical harmonics,
 implemented in SCALE3 ABSPACK scaling algorithm.
;
_exptl_crystal_density_diffrn 1.331
_exptl_crystal_description block
_exptl_crystal_F_000 500
_refine_diff_density_max 0.275
_refine_diff_density_min -0.279
_refine_diff_density_rms 0.080
_refine_ls_extinction_method none
_refine_ls_goodness_of_fit_ref 1.214
_refine_ls_hydrogen_treatment mixed
_refine_ls_matrix_type full
_refine_ls_number_parameters 309
_refine_ls_number_reflns 4188
_refine_ls_number_restraints 0
_refine_ls_restrained_S_all 1.214
_refine_ls_R_factor_all 0.1045
_refine_ls_R_factor_gt 0.0702
_refine_ls_shift/su_max 0.000
_refine_ls_shift/su_mean 0.000
_refine_ls_structure_factor_coef Fsqd
_refine_ls_weighting_details 'w=1/[\s^2^(Fo^2^)+(0.1000P)^2^] where P=(Fo^2^+2Fc^2^)/3'
_refine_ls_weighting_scheme calc
_refine_ls_wR_factor_gt 0.1904
_refine_ls_wR_factor_ref 0.2220
_reflns_Friedel_coverage 0.000
_reflns_number_gt 2850
_reflns_number_total 4188
_reflns_threshold_expression 'I > 2\s(I)'
_cod_data_source_file ol7b02916_si_003.cif
_cod_data_source_block 9
_cod_database_code 1548608
_shelx_space_group_comment
;
The symmetry employed for this shelxl refinement is uniquely defined
by the following loop, which should always be used as a source of
symmetry information in preference to the above space-group names.
They are only intended as comments.
;
_reflns_odcompleteness_completeness 82.64
_reflns_odcompleteness_iscentric 1
_reflns_odcompleteness_theta 32.90
_olex2_refinement_description
;
1. Fixed Uiso
 At 1.2 times of:
  All C(H) groups, All C(H,H) groups
 At 1.5 times of:
  All C(H,H,H) groups
2.a Secondary CH2 refined with riding coordinates:
 C00C(H00A,H00B), C00L(H00C,H00D), C00M(H00E,H00F), C00U(H00M,H00N), C1(H1A,H1B)
2.b Aromatic/amide H refined with riding coordinates:
 C00K(H00K), C00O(H00O), C00P(H00P), C00Q(H00Q)
2.c Idealised Me refined as rotating group:
 C00S(H00G,H00H,H00I), C00V(H00R,H00S,H00T), C2(H2A,H2B,H2C)
;
_shelx_shelxl_version_number 2014/7
_olex2_submission_special_instructions 'No special instructions were received'
_oxdiff_exptl_absorpt_empirical_details
;
Empirical correction (ABSPACK) includes:
- Absorption correction using spherical harmonics
- Frame scaling
;
_oxdiff_exptl_absorpt_empirical_full_max 1.409
_oxdiff_exptl_absorpt_empirical_full_min 0.688

loop_
_space_group_symop_operation_xyz
'x, y, z'
'-x, -y, -z'

loop_
_atom_site_label
_atom_site_type_symbol
_atom_site_fract_x
_atom_site_fract_y
_atom_site_fract_z
_atom_site_U_iso_or_equiv
_atom_site_adp_type
_atom_site_occupancy
_atom_site_site_symmetry_order
_atom_site_calc_flag
_atom_site_refinement_flags_posn
S001 S 0.23584(14) 0.08007(9) 0.57322(7) 0.0549(4) Uani 1 1 d .
O002 O 0.6011(4) 0.3509(2) 0.53432(16) 0.0533(7) Uani 1 1 d .
O003 O 0.8346(4) 0.6400(2) 0.72140(18) 0.0540(7) Uani 1 1 d .
F004 F 0.5150(4) 0.0821(3) 0.20056(18) 0.0901(10) Uani 1 1 d .
O005 O 0.7192(4) 0.5866(3) 0.8543(2) 0.0687(9) Uani 1 1 d .
O006 O 0.1304(5) 0.1683(4) 0.7483(2) 0.0877(12) Uani 1 1 d .
O007 O 1.1267(4) 0.5212(3) 0.8237(3) 0.0844(11) Uani 1 1 d .
O008 O 0.3381(5) 0.2448(4) 0.8717(2) 0.0897(12) Uani 1 1 d .
C009 C 0.6794(5) 0.4386(3) 0.7090(2) 0.0409(8) Uani 1 1 d .
C00A C 0.7439(5) 0.5630(3) 0.7709(3) 0.0447(9) Uani 1 1 d .
C00B C 0.4358(5) 0.1666(3) 0.4484(3) 0.0447(9) Uani 1 1 d .
C00C C 0.8379(5) 0.3694(3) 0.7110(3) 0.0469(9) Uani 1 1 d .
H00A H 0.8757 0.3629 0.7785 0.056 Uiso 1 1 calc R
H00B H 0.7938 0.2886 0.6769 0.056 Uiso 1 1 calc R
C00D C 0.4744(5) 0.2520(3) 0.5366(3) 0.0430(9) Uani 1 1 d .
C00E C 0.4083(5) 0.2752(3) 0.7141(2) 0.0423(9) Uani 1 1 d .
O00F O 1.2726(5) 0.5686(4) 0.6991(4) 0.1071(14) Uani 1 1 d .
C00G C 0.2770(6) 0.2234(4) 0.7779(3) 0.0507(10) Uani 1 1 d .
C00H C 0.3087(5) 0.0658(3) 0.4597(3) 0.0468(9) Uani 1 1 d .
C00I C 0.3831(5) 0.2192(3) 0.6118(3) 0.0444(9) Uani 1 1 d .
C00J C 0.9986(6) 0.4235(4) 0.6667(3) 0.0554(11) Uani 1 1 d .
C00K C 0.5357(5) 0.3679(3) 0.7559(3) 0.0451(9) Uani 1 1 d .
H00K H 0.5357 0.3917 0.8223 0.054 Uiso 1 1 calc R
C00L C 0.6133(5) 0.4551(3) 0.6043(2) 0.0470(9) Uani 1 1 d .
H00C H 0.4972 0.4765 0.6036 0.056 Uiso 1 1 calc R
H00D H 0.6935 0.5212 0.5852 0.056 Uiso 1 1 calc R
C00M C 0.9072(6) 0.7598(4) 0.7717(3) 0.0630(12) Uani 1 1 d .
H00E H 0.9786 0.7564 0.8325 0.076 Uiso 1 1 calc R
H00F H 0.8122 0.8016 0.7865 0.076 Uiso 1 1 calc R
C00N C 0.4495(6) 0.0779(4) 0.2875(3) 0.0601(11) Uani 1 1 d .
C00O C 0.3243(6) -0.0214(4) 0.2960(3) 0.0621(12) Uani 1 1 d .
H00O H 0.2896 -0.0834 0.2439 0.074 Uiso 1 1 calc R
C00P C 0.5078(5) 0.1742(4) 0.3604(3) 0.0526(10) Uani 1 1 d .
H00P H 0.5903 0.2407 0.3516 0.063 Uiso 1 1 calc R
C00Q C 0.2507(6) -0.0285(4) 0.3816(3) 0.0610(11) Uani 1 1 d .
H00Q H 0.1645 -0.0943 0.3878 0.073 Uiso 1 1 calc R
C00R C 1.1466(7) 0.5113(4) 0.7294(4) 0.0718(14) Uani 1 1 d .
C00S C 1.0191(7) 0.8234(4) 0.7054(4) 0.0825(15) Uani 1 1 d .
H00G H 0.9487 0.8217 0.6440 0.124 Uiso 1 1 calc GR
H00H H 1.1170 0.7842 0.6948 0.124 Uiso 1 1 calc GR
H00I H 1.0635 0.9051 0.7348 0.124 Uiso 1 1 calc GR
C00T C 1.0244(9) 0.3917(7) 0.5780(5) 0.0898(18) Uani 1 1 d .
C00U C 0.2193(9) 0.2002(6) 0.9404(4) 0.106(2) Uani 1 1 d .
H00M H 0.2344 0.2595 0.9984 0.128 Uiso 1 1 calc R
H00N H 0.0970 0.1879 0.9104 0.128 Uiso 1 1 calc R
C00V C 0.2560(14) 0.0885(8) 0.9678(6) 0.175(4) Uani 1 1 d .
H00R H 0.2376 0.0291 0.9106 0.262 Uiso 1 1 calc GR
H00S H 0.1779 0.0616 1.0134 0.262 Uiso 1 1 calc GR
H00T H 0.3770 0.1007 0.9974 0.262 Uiso 1 1 calc GR
C1 C 1.2669(8) 0.6014(8) 0.8921(6) 0.141(3) Uani 1 1 d .
H1A H 1.3678 0.5625 0.9015 0.170 Uiso 1 1 calc R
H1B H 1.3056 0.6737 0.8641 0.170 Uiso 1 1 calc R
C2 C 1.2123(11) 0.6324(9) 0.9815(5) 0.157(4) Uani 1 1 d .
H2A H 1.0928 0.6459 0.9718 0.236 Uiso 1 1 calc GR
H2B H 1.2894 0.7044 1.0149 0.236 Uiso 1 1 calc GR
H2C H 1.2165 0.5687 1.0198 0.236 Uiso 1 1 calc GR
H00J H 0.938(7) 0.336(5) 0.532(3) 0.079(17) Uiso 1 1 d .
H00L H 1.121(7) 0.423(5) 0.552(4) 0.082(17) Uiso 1 1 d .

loop_
_atom_site_aniso_label
_atom_site_aniso_U_11
_atom_site_aniso_U_22
_atom_site_aniso_U_33
_atom_site_aniso_U_23
_atom_site_aniso_U_13
_atom_site_aniso_U_12
S001 0.0511(7) 0.0459(6) 0.0611(7) 0.0036(5) 0.0083(5) -0.0050(5)
O002 0.0598(18) 0.0490(17) 0.0413(14) -0.0023(12) 0.0078(12) -0.0098(14)
O003 0.0626(19) 0.0364(16) 0.0581(16) 0.0009(12) 0.0079(13) 0.0005(14)
F004 0.108(2) 0.098(2) 0.0534(15) -0.0158(13) 0.0221(14) 0.0040(19)
O005 0.078(2) 0.063(2) 0.0551(18) -0.0100(14) 0.0172(15) -0.0056(17)
O006 0.061(2) 0.116(3) 0.069(2) 0.0152(19) 0.0108(16) -0.029(2)
O007 0.052(2) 0.096(3) 0.093(3) -0.004(2) 0.0055(18) -0.0047(19)
O008 0.080(2) 0.124(3) 0.0475(18) 0.0092(18) 0.0173(16) -0.030(2)
C009 0.039(2) 0.036(2) 0.0431(19) 0.0019(15) 0.0052(15) -0.0014(16)
C00A 0.040(2) 0.046(2) 0.046(2) 0.0013(17) 0.0037(16) 0.0070(18)
C00B 0.041(2) 0.046(2) 0.045(2) 0.0040(16) -0.0036(16) 0.0094(18)
C00C 0.050(2) 0.041(2) 0.049(2) 0.0032(16) 0.0092(17) 0.0058(18)
C00D 0.041(2) 0.036(2) 0.047(2) 0.0041(16) -0.0015(16) -0.0020(17)
C00E 0.039(2) 0.042(2) 0.044(2) 0.0070(16) 0.0064(16) 0.0020(17)
O00F 0.073(3) 0.079(3) 0.178(4) 0.039(3) 0.056(3) 0.003(2)
C00G 0.049(3) 0.047(2) 0.051(2) 0.0036(18) 0.0095(18) -0.003(2)
C00H 0.042(2) 0.038(2) 0.058(2) 0.0012(17) 0.0003(17) 0.0071(18)
C00I 0.039(2) 0.042(2) 0.049(2) 0.0058(16) 0.0016(16) 0.0021(17)
C00J 0.054(3) 0.052(3) 0.067(3) 0.020(2) 0.021(2) 0.014(2)
C00K 0.045(2) 0.049(2) 0.0399(19) 0.0110(16) 0.0073(16) 0.0021(19)
C00L 0.052(2) 0.039(2) 0.043(2) 0.0025(16) 0.0032(17) -0.0044(18)
C00M 0.061(3) 0.037(2) 0.083(3) -0.003(2) -0.002(2) 0.003(2)
C00N 0.063(3) 0.066(3) 0.047(2) -0.007(2) 0.0042(19) 0.014(2)
C00O 0.064(3) 0.052(3) 0.062(3) -0.014(2) -0.001(2) 0.013(2)
C00P 0.051(2) 0.058(3) 0.046(2) 0.0046(18) 0.0037(17) 0.005(2)
C00Q 0.056(3) 0.048(3) 0.072(3) -0.006(2) 0.002(2) 0.007(2)
C00R 0.055(3) 0.062(3) 0.109(4) 0.025(3) 0.029(3) 0.021(3)
C00S 0.080(4) 0.049(3) 0.115(4) 0.021(3) 0.009(3) -0.002(3)
C00T 0.074(4) 0.126(6) 0.084(4) 0.025(4) 0.037(3) 0.035(4)
C00U 0.111(5) 0.129(6) 0.061(3) -0.001(3) 0.042(3) -0.031(4)
C00V 0.263(12) 0.150(8) 0.137(7) 0.066(6) 0.110(8) 0.032(8)
C1 0.051(4) 0.165(8) 0.172(7) -0.058(6) 0.000(4) -0.010(4)
C2 0.125(7) 0.233(10) 0.084(5) 0.004(5) -0.027(4) -0.008(7)

loop_
_atom_type_symbol
_atom_type_description
_atom_type_scat_dispersion_real
_atom_type_scat_dispersion_imag
_atom_type_scat_source
C C 0.0033 0.0016 'International Tables Vol C Tables 4.2.6.8 and 6.1.1.4'
H H 0.0000 0.0000 'International Tables Vol C Tables 4.2.6.8 and 6.1.1.4'
F F 0.0171 0.0103 'International Tables Vol C Tables 4.2.6.8 and 6.1.1.4'
O O 0.0106 0.0060 'International Tables Vol C Tables 4.2.6.8 and 6.1.1.4'
S S 0.1246 0.1234 'International Tables Vol C Tables 4.2.6.8 and 6.1.1.4'

loop_
_geom_angle_atom_site_label_1
_geom_angle_atom_site_label_2
_geom_angle_atom_site_label_3
_geom_angle
C00H S001 C00I 92.21(18)
C00D O002 C00L 119.4(3)
C00A O003 C00M 117.5(3)
C00R O007 C1 117.4(5)
C00G O008 C00U 117.8(4)
C00A C009 C00C 108.5(3)
C00K C009 C00A 108.9(3)
C00K C009 C00C 106.9(3)
C00K C009 C00L 112.0(3)
C00L C009 C00A 108.9(3)
C00L C009 C00C 111.6(3)
O003 C00A C009 111.6(3)
O005 C00A O003 124.2(4)
O005 C00A C009 124.1(4)
C00H C00B C00D 110.8(3)
C00P C00B C00D 128.3(4)
C00P C00B C00H 121.0(3)
C009 C00C H00A 108.2
C009 C00C H00B 108.2
H00A C00C H00B 107.3
C00J C00C C009 116.5(3)
C00J C00C H00A 108.2
C00J C00C H00B 108.2
O002 C00D C00B 115.2(3)
O002 C00D C00I 129.7(3)
C00I C00D C00B 115.0(3)
C00I C00E C00G 116.5(3)
C00K C00E C00G 117.1(3)
C00K C00E C00I 126.3(3)
O006 C00G O008 122.0(4)
O006 C00G C00E 124.5(4)
O008 C00G C00E 113.5(3)
C00B C00H S001 112.0(3)
C00Q C00H S001 127.7(3)
C00Q C00H C00B 120.2(4)
C00D C00I S001 109.9(3)
C00D C00I C00E 129.1(3)
C00E C00I S001 120.6(3)
C00R C00J C00C 119.8(4)
C00T C00J C00C 123.6(5)
C00T C00J C00R 116.4(5)
C009 C00K H00K 115.9
C00E C00K C009 128.2(3)
C00E C00K H00K 115.9
O002 C00L C009 113.4(3)
O002 C00L H00C 108.9
O002 C00L H00D 108.9
C009 C00L H00C 108.9
C009 C00L H00D 108.9
H00C C00L H00D 107.7
O003 C00M H00E 110.3
O003 C00M H00F 110.3
O003 C00M C00S 107.2(4)
H00E C00M H00F 108.5
C00S C00M H00E 110.3
C00S C00M H00F 110.3
F004 C00N C00O 117.7(4)
F004 C00N C00P 118.2(4)
C00P C00N C00O 124.0(4)
C00N C00O H00O 120.0
C00Q C00O C00N 120.0(4)
C00Q C00O H00O 120.0
C00B C00P H00P 121.9
C00N C00P C00B 116.3(4)
C00N C00P H00P 121.9
C00H C00Q H00Q 120.7
C00O C00Q C00H 118.5(4)
C00O C00Q H00Q 120.7
O007 C00R C00J 112.8(4)
O00F C00R O007 122.5(6)
O00F C00R C00J 124.8(5)
C00M C00S H00G 109.5
C00M C00S H00H 109.5
C00M C00S H00I 109.5
H00G C00S H00H 109.5
H00G C00S H00I 109.5
H00H C00S H00I 109.5
C00J C00T H00J 123(3)
C00J C00T H00L 123(4)
H00J C00T H00L 113(5)
O008 C00U H00M 109.4
O008 C00U H00N 109.4
H00M C00U H00N 108.0
C00V C00U O008 111.0(6)
C00V C00U H00M 109.4
C00V C00U H00N 109.4
C00U C00V H00R 109.5
C00U C00V H00S 109.5
C00U C00V H00T 109.5
H00R C00V H00S 109.5
H00R C00V H00T 109.5
H00S C00V H00T 109.5
O007 C1 H1A 109.1
O007 C1 H1B 109.1
H1A C1 H1B 107.8
C2 C1 O007 112.5(6)
C2 C1 H1A 109.1
C2 C1 H1B 109.1
C1 C2 H2A 109.5
C1 C2 H2B 109.5
C1 C2 H2C 109.5
H2A C2 H2B 109.5
H2A C2 H2C 109.5
H2B C2 H2C 109.5

loop_
_geom_bond_atom_site_label_1
_geom_bond_atom_site_label_2
_geom_bond_distance
S001 C00H 1.727(4)
S001 C00I 1.769(4)
O002 C00D 1.362(4)
O002 C00L 1.425(4)
O003 C00A 1.330(5)
O003 C00M 1.446(5)
F004 C00N 1.359(5)
O005 C00A 1.199(4)
O006 C00G 1.196(5)
O007 C00R 1.328(6)
O007 C1 1.461(6)
O008 C00G 1.317(5)
O008 C00U 1.465(6)
C009 C00A 1.540(5)
C009 C00C 1.572(5)
C009 C00K 1.505(5)
C009 C00L 1.538(5)
C00B C00D 1.439(5)
C00B C00H 1.410(5)
C00B C00P 1.400(5)
C00C H00A 0.9700
C00C H00B 0.9700
C00C C00J 1.508(5)
C00D C00I 1.372(5)
C00E C00G 1.504(5)
C00E C00I 1.464(5)
C00E C00K 1.336(5)
O00F C00R 1.215(5)
C00H C00Q 1.407(6)
C00J C00R 1.497(7)
C00J C00T 1.286(7)
C00K H00K 0.9300
C00L H00C 0.9700
C00L H00D 0.9700
C00M H00E 0.9700
C00M H00F 0.9700
C00M C00S 1.493(6)
C00N C00O 1.379(6)
C00N C00P 1.377(6)
C00O H00O 0.9300
C00O C00Q 1.374(6)
C00P H00P 0.9300
C00Q H00Q 0.9300
C00S H00G 0.9600
C00S H00H 0.9600
C00S H00I 0.9600
C00T H00J 0.96(5)
C00T H00L 0.89(5)
C00U H00M 0.9700
C00U H00N 0.9700
C00U C00V 1.446(10)
C00V H00R 0.9600
C00V H00S 0.9600
C00V H00T 0.9600
C1 H1A 0.9700
C1 H1B 0.9700
C1 C2 1.377(9)
C2 H2A 0.9600
C2 H2B 0.9600
C2 H2C 0.9600

loop_
_geom_torsion_atom_site_label_1
_geom_torsion_atom_site_label_2
_geom_torsion_atom_site_label_3
_geom_torsion_atom_site_label_4
_geom_torsion
S001 C00H C00Q C00O 178.8(3)
O002 C00D C00I S001 -179.3(3)
O002 C00D C00I C00E -6.7(7)
F004 C00N C00O C00Q -178.4(4)
F004 C00N C00P C00B 179.5(3)
C009 C00C C00J C00R 90.4(4)
C009 C00C C00J C00T -95.3(6)
C00A O003 C00M C00S 173.6(3)
C00A C009 C00C C00J -63.1(4)
C00A C009 C00K C00E 157.1(4)
C00A C009 C00L O002 162.1(3)
C00B C00D C00I S001 -2.3(4)
C00B C00D C00I C00E 170.2(4)
C00B C00H C00Q C00O 1.8(6)
C00C C009 C00A O003 80.6(4)
C00C C009 C00A O005 -97.6(4)
C00C C009 C00K C00E -85.9(5)
C00C C009 C00L O002 42.4(4)
C00C C00J C00R O007 7.6(6)
C00C C00J C00R O00F -172.4(4)
C00D O002 C00L C009 69.3(4)
C00D C00B C00H S001 2.1(4)
C00D C00B C00H C00Q 179.5(3)
C00D C00B C00P C00N 178.8(4)
C00G O008 C00U C00V 98.6(7)
C00G C00E C00I S001 -12.7(5)
C00G C00E C00I C00D 175.5(4)
C00G C00E C00K C009 -178.0(3)
C00H S001 C00I C00D 2.9(3)
C00H S001 C00I C00E -170.4(3)
C00H C00B C00D O002 177.6(3)
C00H C00B C00D C00I 0.2(5)
C00H C00B C00P C00N -1.0(6)
C00I S001 C00H C00B -2.9(3)
C00I S001 C00H C00Q 179.9(4)
C00I C00E C00G O006 -23.5(6)
C00I C00E C00G O008 156.8(4)
C00I C00E C00K C009 1.7(6)
C00K C009 C00A O003 -163.4(3)
C00K C009 C00A O005 18.4(5)
C00K C009 C00C C00J 179.5(3)
C00K C009 C00L O002 -77.4(4)
C00K C00E C00G O006 156.2(5)
C00K C00E C00G O008 -23.5(5)
C00K C00E C00I S001 167.7(3)
C00K C00E C00I C00D -4.2(7)
C00L O002 C00D C00B 161.9(3)
C00L O002 C00D C00I -21.2(6)
C00L C009 C00A O003 -41.1(4)
C00L C009 C00A O005 140.7(4)
C00L C009 C00C C00J 56.8(4)
C00L C009 C00K C00E 36.6(5)
C00M O003 C00A O005 -0.2(6)
C00M O003 C00A C009 -178.4(3)
C00N C00O C00Q C00H -1.2(6)
C00O C00N C00P C00B 1.6(6)
C00P C00B C00D O002 -2.2(6)
C00P C00B C00D C00I -179.6(4)
C00P C00B C00H S001 -178.1(3)
C00P C00B C00H C00Q -0.7(6)
C00P C00N C00O C00Q -0.5(7)
C00R O007 C1 C2 162.2(7)
C00T C00J C00R O007 -167.0(5)
C00T C00J C00R O00F 13.0(7)
C00U O008 C00G O006 -0.8(7)
C00U O008 C00G C00E 178.9(5)
C1 O007 C00R O00F -2.1(8)
C1 O007 C00R C00J 177.9(5)
